data_7201198
loop_
_publ_author_name
'Fedin, Matvey V.'
'Veber, Sergey L.'
'Romanenko, Galina V.'
'Ovcharenko, Victor I.'
'Sagdeev, Renad Z.'
'Klihm, Gudrun'
'Reijerse, Edward'
'Lubitz, Wolfgang'
'Bagryanskaya, Elena G.'

_publ_section_title
;
 Dynamic mixing processes in spin triads of &#x201C;breathing
 crystals&#x201D; Cu(hfac)2LR: a multifrequency EPR study at 34, 122
 and 244 GHz
;
_journal_issue 31
_journal_name_full 'Physical Chemistry Chemical Physics'
_journal_page_first 6654
_journal_page_last 6663
_journal_paper_doi 10.1039/b906007c
_journal_volume 11
_journal_year 2009
_chemical_formula_sum 'C28 H30 Cu F12 N4 O6'
_chemical_formula_weight 810.10
_chemical_name_systematic
;
?
;
_space_group_IT_number 2
_symmetry_cell_setting triclinic
_symmetry_space_group_name_Hall '-P 1'
_symmetry_space_group_name_H-M 'P -1'
_atom_sites_solution_hydrogens geom
_atom_sites_solution_primary direct
_atom_sites_solution_secondary difmap
_audit_creation_method SHELXL-97
_cell_angle_alpha 99.10(3)
_cell_angle_beta 104.02(3)
_cell_angle_gamma 104.20(3)
_cell_formula_units_Z 2
_cell_length_a 10.276(2)
_cell_length_b 12.984(3)
_cell_length_c 13.880(3)
_cell_measurement_reflns_used 4341
_cell_measurement_temperature 240(2)
_cell_measurement_theta_max 23.34
_cell_measurement_theta_min 2.29
_cell_volume 1694.6(8)
_computing_cell_refinement 'Bruker SMART'
_computing_data_collection 'Bruker SMART'
_computing_data_reduction 'Bruker SAINT'
_computing_molecular_graphics 'Bruker SHELXTL'
_computing_publication_material 'Bruker SHELXTL'
_computing_structure_refinement 'SHELXL-97 (Sheldrick, 1997)'
_computing_structure_solution 'SHELXS-97 (Sheldrick, 1990)'
_diffrn_ambient_temperature 240(2)
_diffrn_measured_fraction_theta_full 0.957
_diffrn_measured_fraction_theta_max 0.957
_diffrn_measurement_device_type 'CCD area detector'
_diffrn_measurement_method 'phi and omega scans'
_diffrn_radiation_monochromator graphite
_diffrn_radiation_source 'fine-focus sealed tube'
_diffrn_radiation_type MoK\a
_diffrn_radiation_wavelength 0.71073
_diffrn_reflns_av_R_equivalents 0.0396
_diffrn_reflns_av_sigmaI/netI 0.0658
_diffrn_reflns_limit_h_max 11
_diffrn_reflns_limit_h_min -11
_diffrn_reflns_limit_k_max 14
_diffrn_reflns_limit_k_min -12
_diffrn_reflns_limit_l_max 9
_diffrn_reflns_limit_l_min -15
_diffrn_reflns_number 6664
_diffrn_reflns_theta_full 23.45
_diffrn_reflns_theta_max 23.45
_diffrn_reflns_theta_min 1.55
_exptl_absorpt_coefficient_mu 0.757
_exptl_absorpt_correction_type none
_exptl_crystal_colour black
_exptl_crystal_density_diffrn 1.588
_exptl_crystal_density_method 'not measured'
_exptl_crystal_description bulk
_exptl_crystal_F_000 822
_exptl_crystal_size_max 0.50
_exptl_crystal_size_mid 0.20
_exptl_crystal_size_min 0.20
_refine_diff_density_max 1.068
_refine_diff_density_min -0.562
_refine_diff_density_rms 0.082
_refine_ls_extinction_method none
_refine_ls_goodness_of_fit_ref 1.033
_refine_ls_hydrogen_treatment constr
_refine_ls_matrix_type full
_refine_ls_number_parameters 499
_refine_ls_number_reflns 4787
_refine_ls_number_restraints 10
_refine_ls_restrained_S_all 1.032
_refine_ls_R_factor_all 0.0699
_refine_ls_R_factor_gt 0.0618
_refine_ls_shift/su_max 0.001
_refine_ls_shift/su_mean 0.000
_refine_ls_structure_factor_coef Fsqd
_refine_ls_weighting_details 'calc w=1/[\s^2^(Fo^2^)+(0.1161P)^2^+1.2633P] where P=(Fo^2^+2Fc^2^)/3'
_refine_ls_weighting_scheme calc
_refine_ls_wR_factor_gt 0.1772
_refine_ls_wR_factor_ref 0.1867
_reflns_number_gt 3972
_reflns_number_total 4787
_reflns_threshold_expression >2sigma(I)
_cod_data_source_file B906007C.txt
_cod_data_source_block oX240
_cod_depositor_comments
;
The following automatic conversions were performed:
'_symmetry_cell_setting' value 'Triclinic' changed to 'triclinic'
according to '/home/saulius/struct/CIF-dictionaries/cif_core.dic'
dictionary named 'cif_core.dic' version 2.4.1 from 2010-06-29.

Automatic conversion script
Id: cif_fix_enum 1527 2010-12-29 10:47:43Z saulius 
;
_cod_original_cell_volume 1694.6(6)
_cod_original_sg_symbol_H-M P-1
_cod_database_code 7201198

loop_
_symmetry_equiv_pos_as_xyz
'x, y, z'
'-x, -y, -z'

loop_
_atom_site_label
_atom_site_type_symbol
_atom_site_fract_x
_atom_site_fract_y
_atom_site_fract_z
_atom_site_U_iso_or_equiv
_atom_site_adp_type
_atom_site_occupancy
_atom_site_symmetry_multiplicity
_atom_site_calc_flag
_atom_site_refinement_flags
_atom_site_disorder_assembly
_atom_site_disorder_group
Cu1 Cu 0.5000 0.0000 0.5000 0.0388(3) Uani 1 2 d S . .
O1 O 0.3486(3) -0.1425(3) 0.4652(2) 0.0547(8) Uani 1 1 d . . .
C1 C 0.1526(6) -0.2725(5) 0.4679(5) 0.0713(15) Uani 1 1 d . . .
F1 F 0.0883(6) -0.3043(4) 0.3709(4) 0.144(2) Uani 1 1 d . . .
F2 F 0.2249(5) -0.3379(3) 0.4892(5) 0.1330(19) Uani 1 1 d . . .
F3 F 0.0531(4) -0.2904(3) 0.5123(4) 0.1105(14) Uani 1 1 d . . .
C2 C 0.2411(5) -0.1554(4) 0.4953(4) 0.0519(11) Uani 1 1 d . . .
C3 C 0.1980(5) -0.0771(4) 0.5461(4) 0.0578(12) Uani 1 1 d . . .
H3A H 0.1181 -0.0992 0.5681 0.069 Uiso 1 1 calc R . .
C4 C 0.2664(5) 0.0315(4) 0.5660(3) 0.0491(11) Uani 1 1 d . . .
C5 C 0.2073(6) 0.1121(5) 0.6201(5) 0.0679(14) Uani 1 1 d . . .
F4 F 0.1833(5) 0.1825(3) 0.5663(3) 0.1002(13) Uani 1 1 d . . .
F5 F 0.0899(4) 0.0688(3) 0.6382(4) 0.1101(14) Uani 1 1 d . . .
F6 F 0.2964(4) 0.1674(4) 0.7074(3) 0.1121(14) Uani 1 1 d . . .
O2 O 0.3733(3) 0.0764(3) 0.5449(2) 0.0518(8) Uani 1 1 d . . .
Cu2 Cu 0.0000 -0.5000 0.0000 0.0464(3) Uani 1 2 d S . .
O3 O 0.0287(3) -0.4305(2) -0.1130(3) 0.0559(8) Uani 1 1 d . . .
C6 C 0.1042(9) -0.3966(5) -0.2504(5) 0.0816(18) Uani 1 1 d . . .
F7 F 0.1591(12) -0.4257(8) -0.3125(7) 0.286(6) Uani 1 1 d . . .
F8 F -0.0247(9) -0.4162(7) -0.3081(5) 0.203(4) Uani 1 1 d . . .
F9 F 0.1313(9) -0.2974(4) -0.2276(5) 0.188(3) Uani 1 1 d . . .
C7 C 0.1079(6) -0.4499(4) -0.1639(4) 0.0609(13) Uani 1 1 d . . .
C8 C 0.1969(6) -0.5136(4) -0.1487(4) 0.0707(15) Uani 1 1 d . . .
H8A H 0.2489 -0.5228 -0.1948 0.085 Uiso 1 1 calc R . .
C9 C 0.2124(5) -0.5635(4) -0.0699(4) 0.0547(12) Uani 1 1 d . . .
C10 C 0.3115(6) -0.6334(5) -0.0603(5) 0.0688(15) Uani 1 1 d . . .
F10 F 0.3925(5) -0.6232(4) -0.1199(4) 0.1094(14) Uani 1 1 d . . .
F11 F 0.2398(5) -0.7364(3) -0.0833(4) 0.1079(14) Uani 1 1 d . . .
F12 F 0.3907(5) -0.6125(4) 0.0327(4) 0.1111(14) Uani 1 1 d . . .
O4 O 0.1515(3) -0.5631(2) -0.0030(2) 0.0516(8) Uani 1 1 d . . .
O01 O 0.4562(3) 0.0162(3) 0.3404(3) 0.0554(8) Uani 1 1 d . . .
N1 N 0.3464(4) 0.0322(3) 0.2841(3) 0.0472(9) Uani 1 1 d . . .
C01 C 0.3448(5) 0.1437(3) 0.2729(4) 0.0526(11) Uani 1 1 d . . .
C02 C 0.3964(6) 0.2232(4) 0.3757(4) 0.0618(13) Uani 1 1 d . . .
H02A H 0.4948 0.2313 0.4066 0.093 Uiso 1 1 calc R . .
H02B H 0.3423 0.1959 0.4195 0.093 Uiso 1 1 calc R . .
H02C H 0.3854 0.2936 0.3669 0.093 Uiso 1 1 calc R . .
C03 C 0.4402(7) 0.1745(4) 0.2091(5) 0.0748(16) Uani 1 1 d . . .
H03A H 0.5367 0.1868 0.2486 0.112 Uiso 1 1 calc R . .
H03B H 0.4301 0.2408 0.1884 0.112 Uiso 1 1 calc R . .
H03C H 0.4156 0.1160 0.1489 0.112 Uiso 1 1 calc R . .
C04 C 0.1866(5) 0.1206(3) 0.2179(4) 0.0561(12) Uani 1 1 d . . .
C05 C 0.0994(6) 0.1319(5) 0.2916(5) 0.0731(15) Uani 1 1 d . . .
H05A H 0.0021 0.1185 0.2531 0.110 Uiso 1 1 calc R . .
H05B H 0.1350 0.2051 0.3349 0.110 Uiso 1 1 calc R . .
H05C H 0.1057 0.0793 0.3336 0.110 Uiso 1 1 calc R . .
C06 C 0.1540(7) 0.1808(4) 0.1364(5) 0.0791(17) Uani 1 1 d . . .
H06A H 0.0531 0.1610 0.1064 0.119 Uiso 1 1 calc R . .
H06B H 0.1973 0.1618 0.0841 0.119 Uiso 1 1 calc R . .
H06C H 0.1904 0.2588 0.1658 0.119 Uiso 1 1 calc R . .
N2 N 0.1487(5) 0.0016(3) 0.1707(3) 0.0609(11) Uani 1 1 d . . .
O02 O 0.0332(5) -0.0483(3) 0.1055(3) 0.0862(13) Uani 1 1 d . . .
C07 C 0.2416(5) -0.0441(3) 0.2181(4) 0.0507(11) Uani 1 1 d . . .
C08 C 0.2270(5) -0.1585(3) 0.1957(3) 0.0484(10) Uani 1 1 d . . .
C09 C 0.1194(5) -0.2419(4) 0.1215(4) 0.0555(12) Uani 1 1 d . . .
H09A H 0.0411 -0.2314 0.0773 0.067 Uiso 1 1 calc R . .
N3 N 0.1430(4) -0.3370(3) 0.1221(3) 0.0561(10) Uani 1 1 d . . .
N4 N 0.2647(4) -0.3161(3) 0.1959(3) 0.0537(9) Uani 1 1 d . . .
C041 C 0.3148(7) -0.4066(4) 0.2192(5) 0.0820(18) Uani 1 1 d . . .
H04A H 0.2389 -0.4603 0.2316 0.098 Uiso 1 1 calc R . .
H04B H 0.3348 -0.4417 0.1588 0.098 Uiso 1 1 calc R . .
C042 C 0.4365(6) -0.3808(4) 0.3041(4) 0.0714(15) Uani 1 1 d . . .
H04C H 0.4179 -0.3451 0.3649 0.086 Uiso 1 1 calc R . .
H04D H 0.5139 -0.3288 0.2915 0.086 Uiso 1 1 calc R . .
C043 C 0.4804(8) -0.4788(5) 0.3247(5) 0.0895(19) Uani 1 1 d . . .
H04E H 0.4062 -0.5271 0.3438 0.107 Uiso 1 1 calc R . .
H04F H 0.4884 -0.5187 0.2613 0.107 Uiso 1 1 calc R . .
C044 C 0.6110(9) -0.4555(6) 0.4035(6) 0.104(2) Uani 1 1 d . . .
H04G H 0.6318 -0.5232 0.4111 0.157 Uiso 1 1 calc R . .
H04H H 0.6034 -0.4186 0.4674 0.157 Uiso 1 1 calc R . .
H04I H 0.6859 -0.4089 0.3849 0.157 Uiso 1 1 calc R . .
C010 C 0.3174(5) -0.2103(3) 0.2402(4) 0.0525(11) Uani 1 1 d . . .
H01A H 0.4019 -0.1771 0.2929 0.063 Uiso 1 1 calc R . .
C1A C 0.420(4) -0.1797(15) 0.028(2) 0.158(11) Uani 0.50 1 d PD . 1
H1AA H 0.3224 -0.2251 0.0116 0.237 Uiso 0.50 1 d PR . 1
H1AB H 0.4702 -0.2167 -0.0101 0.237 Uiso 0.50 1 d PR . 1
H1AC H 0.4658 -0.1653 0.1004 0.237 Uiso 0.50 1 d PR . 1
C2A C 0.451(2) -0.0706(17) 0.0032(19) 0.19(3) Uani 0.50 1 d PD . 1
C3A C 0.319(2) -0.064(2) -0.0480(16) 0.153(14) Uani 0.50 1 d PD . 1
H3AA H 0.2290 -0.1191 -0.0598 0.184 Uiso 0.50 1 d PR . 1
C4A C 0.335(2) 0.029(2) -0.088(2) 0.117(8) Uani 0.50 1 d PD . 1
H4AA H 0.2469 0.0400 -0.1211 0.140 Uiso 0.50 1 d PR . 1
C5A C 0.459(2) 0.1141(16) -0.0679(12) 0.111(6) Uani 0.50 1 d PD . 1
H5AA H 0.4619 0.1775 -0.0959 0.133 Uiso 0.50 1 d PR . 1
C6A C 0.577(2) 0.0930(17) -0.0079(17) 0.109(10) Uani 0.50 1 d PD . 1
H6AA H 0.6659 0.1496 0.0055 0.131 Uiso 0.50 1 d PR . 1
C7A C 0.576(2) 0.0028(16) 0.0357(18) 0.147(17) Uani 0.50 1 d PD . 1
C8A C 0.727(2) 0.020(4) 0.088(3) 0.173(16) Uani 0.50 1 d PD . 1
H8AA H 0.8058 0.0818 0.0919 0.260 Uiso 0.50 1 d PR . 1
H8AB H 0.7235 0.0147 0.1567 0.260 Uiso 0.50 1 d PR . 1
H8AC H 0.7392 -0.0460 0.0533 0.260 Uiso 0.50 1 d PR . 1

loop_
_atom_site_aniso_label
_atom_site_aniso_U_11
_atom_site_aniso_U_22
_atom_site_aniso_U_33
_atom_site_aniso_U_23
_atom_site_aniso_U_13
_atom_site_aniso_U_12
Cu1 0.0355(4) 0.0354(4) 0.0426(4) 0.0101(3) 0.0090(3) 0.0073(3)
O1 0.0590(19) 0.0553(19) 0.0497(18) 0.0137(14) 0.0168(15) 0.0150(15)
C1 0.067(3) 0.065(3) 0.081(4) 0.021(3) 0.022(3) 0.016(3)
F1 0.173(4) 0.095(3) 0.088(3) 0.001(2) -0.001(3) -0.046(3)
F2 0.099(3) 0.062(2) 0.232(6) 0.050(3) 0.033(3) 0.019(2)
F3 0.103(3) 0.070(2) 0.164(4) 0.031(2) 0.069(3) 0.004(2)
C2 0.047(2) 0.057(3) 0.050(3) 0.020(2) 0.011(2) 0.010(2)
C3 0.049(3) 0.059(3) 0.067(3) 0.021(2) 0.021(2) 0.011(2)
C4 0.044(2) 0.058(3) 0.049(3) 0.022(2) 0.013(2) 0.016(2)
C5 0.066(3) 0.064(3) 0.074(4) 0.016(3) 0.025(3) 0.015(3)
F4 0.126(3) 0.095(3) 0.129(3) 0.060(3) 0.064(3) 0.072(3)
F5 0.098(3) 0.089(3) 0.173(4) 0.028(3) 0.093(3) 0.029(2)
F6 0.111(3) 0.129(3) 0.080(3) -0.017(2) 0.021(2) 0.039(3)
O2 0.0522(18) 0.0497(18) 0.060(2) 0.0237(15) 0.0203(15) 0.0168(14)
Cu2 0.0584(5) 0.0351(4) 0.0494(5) 0.0067(3) 0.0264(4) 0.0119(3)
O3 0.073(2) 0.0376(16) 0.062(2) 0.0114(14) 0.0303(18) 0.0151(15)
C6 0.125(6) 0.066(4) 0.083(4) 0.032(3) 0.059(4) 0.042(4)
F7 0.502(14) 0.423(13) 0.280(9) 0.300(10) 0.333(10) 0.401(13)
F8 0.234(8) 0.225(8) 0.114(4) 0.108(5) 0.013(5) -0.002(6)
F9 0.330(9) 0.086(4) 0.152(5) 0.070(3) 0.072(6) 0.038(5)
C7 0.087(4) 0.041(3) 0.065(3) 0.010(2) 0.043(3) 0.016(2)
C8 0.094(4) 0.064(3) 0.081(4) 0.026(3) 0.060(3) 0.032(3)
C9 0.065(3) 0.035(2) 0.066(3) 0.001(2) 0.033(3) 0.012(2)
C10 0.076(4) 0.062(4) 0.078(4) 0.008(3) 0.044(3) 0.023(3)
F10 0.128(3) 0.109(3) 0.150(4) 0.053(3) 0.098(3) 0.070(3)
F11 0.120(3) 0.050(2) 0.172(4) 0.021(2) 0.067(3) 0.039(2)
F12 0.111(3) 0.130(4) 0.109(3) 0.019(3) 0.030(3) 0.076(3)
O4 0.0591(18) 0.0421(17) 0.0538(18) 0.0050(14) 0.0227(16) 0.0132(14)
O01 0.0541(19) 0.0450(18) 0.065(2) 0.0102(15) 0.0168(16) 0.0135(14)
N1 0.051(2) 0.0332(19) 0.059(2) 0.0123(17) 0.0187(18) 0.0112(16)
C01 0.066(3) 0.031(2) 0.062(3) 0.013(2) 0.023(2) 0.011(2)
C02 0.086(3) 0.036(2) 0.063(3) 0.012(2) 0.019(3) 0.019(2)
C03 0.094(4) 0.051(3) 0.092(4) 0.022(3) 0.050(3) 0.017(3)
C04 0.073(3) 0.032(2) 0.060(3) 0.012(2) 0.016(2) 0.014(2)
C05 0.073(3) 0.062(3) 0.093(4) 0.021(3) 0.031(3) 0.027(3)
C06 0.105(4) 0.049(3) 0.077(4) 0.026(3) 0.010(3) 0.021(3)
N2 0.072(3) 0.036(2) 0.066(3) 0.0127(19) 0.008(2) 0.013(2)
O02 0.086(3) 0.050(2) 0.092(3) 0.009(2) -0.017(2) 0.0108(19)
C07 0.059(3) 0.034(2) 0.058(3) 0.013(2) 0.018(2) 0.010(2)
C08 0.063(3) 0.031(2) 0.049(3) 0.0079(19) 0.015(2) 0.011(2)
C09 0.063(3) 0.036(2) 0.065(3) 0.015(2) 0.017(2) 0.010(2)
N3 0.066(2) 0.036(2) 0.060(2) 0.0076(17) 0.013(2) 0.0105(18)
N4 0.072(3) 0.035(2) 0.053(2) 0.0058(16) 0.018(2) 0.0156(18)
C041 0.098(4) 0.047(3) 0.087(4) 0.006(3) -0.002(3) 0.030(3)
C042 0.098(4) 0.050(3) 0.073(4) 0.013(3) 0.028(3) 0.031(3)
C043 0.126(6) 0.058(3) 0.090(4) 0.029(3) 0.022(4) 0.038(4)
C044 0.133(6) 0.083(5) 0.107(6) 0.024(4) 0.027(5) 0.056(5)
C010 0.068(3) 0.035(2) 0.051(3) 0.008(2) 0.018(2) 0.011(2)
C1A 0.25(3) 0.091(14) 0.14(2) 0.030(14) 0.09(2) 0.026(17)
C2A 0.073(14) 0.28(5) 0.13(3) -0.13(3) 0.060(17) -0.04(2)
C3A 0.12(2) 0.27(4) 0.088(14) 0.000(18) 0.016(15) 0.12(3)
C4A 0.109(19) 0.17(3) 0.100(14) 0.040(16) 0.025(16) 0.090(19)
C5A 0.144(18) 0.140(18) 0.081(12) 0.039(12) 0.038(12) 0.086(16)
C6A 0.16(2) 0.14(2) 0.088(14) 0.059(15) 0.065(16) 0.120(19)
C7A 0.18(4) 0.22(4) 0.081(12) 0.003(17) 0.017(17) 0.18(4)
C8A 0.078(16) 0.28(5) 0.15(2) 0.03(3) 0.013(17) 0.07(2)

loop_
_atom_type_symbol
_atom_type_description
_atom_type_scat_dispersion_real
_atom_type_scat_dispersion_imag
_atom_type_scat_source
C C 0.0033 0.0016 'International Tables Vol C Tables 4.2.6.8 and 6.1.1.4'
H H 0.0000 0.0000 'International Tables Vol C Tables 4.2.6.8 and 6.1.1.4'
N N 0.0061 0.0033 'International Tables Vol C Tables 4.2.6.8 and 6.1.1.4'
O O 0.0106 0.0060 'International Tables Vol C Tables 4.2.6.8 and 6.1.1.4'
F F 0.0171 0.0103 'International Tables Vol C Tables 4.2.6.8 and 6.1.1.4'
Cu Cu 0.3201 1.2651 'International Tables Vol C Tables 4.2.6.8 and 6.1.1.4'

loop_
_geom_angle_atom_site_label_1
_geom_angle_atom_site_label_2
_geom_angle_atom_site_label_3
_geom_angle
_geom_angle_site_symmetry_1
_geom_angle_site_symmetry_3
_geom_angle_publ_flag
O2 Cu1 O2 179.998(2) . 2_656 ?
O2 Cu1 O1 90.24(13) . 2_656 ?
O2 Cu1 O1 89.76(13) 2_656 2_656 ?
O2 Cu1 O1 89.76(13) . . ?
O2 Cu1 O1 90.24(13) 2_656 . ?
O1 Cu1 O1 180.0 2_656 . ?
O2 Cu1 O01 80.58(12) . 2_656 ?
O2 Cu1 O01 99.42(12) 2_656 2_656 ?
O1 Cu1 O01 93.38(13) 2_656 2_656 ?
O1 Cu1 O01 86.62(13) . 2_656 ?
O2 Cu1 O01 99.42(12) . . ?
O2 Cu1 O01 80.58(12) 2_656 . ?
O1 Cu1 O01 86.62(13) 2_656 . ?
O1 Cu1 O01 93.38(13) . . ?
O01 Cu1 O01 180.0 2_656 . ?
C2 O1 Cu1 123.7(3) . . ?
F2 C1 F1 106.5(6) . . ?
F2 C1 F3 107.2(5) . . ?
F1 C1 F3 105.1(5) . . ?
F2 C1 C2 112.8(5) . . ?
F1 C1 C2 111.0(5) . . ?
F3 C1 C2 113.7(5) . . ?
O1 C2 C3 128.0(4) . . ?
O1 C2 C1 112.7(4) . . ?
C3 C2 C1 119.3(4) . . ?
C4 C3 C2 122.6(4) . . ?
O2 C4 C3 128.4(5) . . ?
O2 C4 C5 113.0(4) . . ?
C3 C4 C5 118.5(4) . . ?
F6 C5 F4 106.8(5) . . ?
F6 C5 F5 106.7(5) . . ?
F4 C5 F5 106.2(5) . . ?
F6 C5 C4 110.9(5) . . ?
F4 C5 C4 110.7(5) . . ?
F5 C5 C4 115.1(5) . . ?
C4 O2 Cu1 124.6(3) . . ?
O4 Cu2 O4 179.999(1) . 2_545 ?
O4 Cu2 O3 91.52(13) . . ?
O4 Cu2 O3 88.48(13) 2_545 . ?
O4 Cu2 O3 88.48(13) . 2_545 ?
O4 Cu2 O3 91.52(13) 2_545 2_545 ?
O3 Cu2 O3 180.00(15) . 2_545 ?
O4 Cu2 N3 84.74(14) . 2_545 ?
O4 Cu2 N3 95.26(14) 2_545 2_545 ?
O3 Cu2 N3 89.09(14) . 2_545 ?
O3 Cu2 N3 90.90(14) 2_545 2_545 ?
O4 Cu2 N3 95.26(14) . . ?
O4 Cu2 N3 84.74(14) 2_545 . ?
O3 Cu2 N3 90.91(14) . . ?
O3 Cu2 N3 89.10(14) 2_545 . ?
N3 Cu2 N3 180.0 2_545 . ?
C7 O3 Cu2 123.5(3) . . ?
F7 C6 F9 111.8(8) . . ?
F7 C6 F8 100.8(8) . . ?
F9 C6 F8 96.6(7) . . ?
F7 C6 C7 118.0(6) . . ?
F9 C6 C7 115.0(6) . . ?
F8 C6 C7 111.5(6) . . ?
O3 C7 C8 128.0(5) . . ?
O3 C7 C6 114.5(5) . . ?
C8 C7 C6 117.5(5) . . ?
C9 C8 C7 122.6(5) . . ?
O4 C9 C8 128.2(5) . . ?
O4 C9 C10 113.0(5) . . ?
C8 C9 C10 118.8(5) . . ?
F12 C10 F11 106.5(6) . . ?
F12 C10 F10 108.1(5) . . ?
F11 C10 F10 106.4(4) . . ?
F12 C10 C9 111.0(4) . . ?
F11 C10 C9 110.0(5) . . ?
F10 C10 C9 114.6(5) . . ?
C9 O4 Cu2 125.2(3) . . ?
N1 O01 Cu1 128.5(3) . . ?
O01 N1 C07 124.8(4) . . ?
O01 N1 C01 120.8(3) . . ?
C07 N1 C01 113.0(4) . . ?
N1 C01 C03 105.7(4) . . ?
N1 C01 C02 111.0(4) . . ?
C03 C01 C02 110.7(4) . . ?
N1 C01 C04 99.8(3) . . ?
C03 C01 C04 114.6(4) . . ?
C02 C01 C04 114.1(4) . . ?
C06 C04 N2 109.5(4) . . ?
C06 C04 C05 111.1(5) . . ?
N2 C04 C05 106.6(4) . . ?
C06 C04 C01 115.5(4) . . ?
N2 C04 C01 100.1(3) . . ?
C05 C04 C01 113.1(4) . . ?
O02 N2 C07 126.0(4) . . ?
O02 N2 C04 121.8(4) . . ?
C07 N2 C04 111.5(4) . . ?
N1 C07 N2 109.0(4) . . ?
N1 C07 C08 126.6(4) . . ?
N2 C07 C08 124.3(4) . . ?
C010 C08 C09 104.5(4) . . ?
C010 C08 C07 127.4(4) . . ?
C09 C08 C07 128.1(4) . . ?
N3 C09 C08 110.8(4) . . ?
C09 N3 N4 105.6(4) . . ?
C09 N3 Cu2 122.9(3) . . ?
N4 N3 Cu2 131.2(3) . . ?
C010 N4 N3 111.4(4) . . ?
C010 N4 C041 129.8(4) . . ?
N3 N4 C041 118.7(4) . . ?
C042 C041 N4 116.1(4) . . ?
C041 C042 C043 113.1(5) . . ?
C044 C043 C042 115.0(6) . . ?
N4 C010 C08 107.8(4) . . ?
C6A C1A C5A 70.0(15) 2_655 2_655 ?
C6A C1A C2A 10.5(16) 2_655 . ?
C5A C1A C2A 61.3(14) 2_655 . ?
C6A C2A C7A 123(4) 2_655 2_655 ?
C6A C2A C7A 150(6) 2_655 . ?
C7A C2A C7A 80.7(18) 2_655 . ?
C6A C2A C3A 72(3) 2_655 . ?
C7A C2A C3A 51.5(15) 2_655 . ?
C7A C2A C3A 131(2) . . ?
C6A C2A C5A 81(4) 2_655 2_655 ?
C7A C2A C5A 154(2) 2_655 2_655 ?
C7A C2A C5A 73.3(14) . 2_655 ?
C3A C2A C5A 153.2(19) . 2_655 ?
C6A C2A C1A 35(4) 2_655 . ?
C7A C2A C1A 155(2) 2_655 . ?
C7A C2A C1A 124(2) . . ?
C3A C2A C1A 104(2) . . ?
C5A C2A C1A 51.2(16) 2_655 . ?
C6A C2A C2A 159(7) 2_655 2_655 ?
C7A C2A C2A 43.5(14) 2_655 2_655 ?
C7A C2A C2A 37.2(9) . 2_655 ?
C3A C2A C2A 94.6(18) . 2_655 ?
C5A C2A C2A 110.5(17) 2_655 2_655 ?
C1A C2A C2A 162(2) . 2_655 ?
C8A C3A C7A 89(3) 2_655 2_655 ?
C8A C3A C6A 158(4) 2_655 2_655 ?
C7A C3A C6A 68.9(13) 2_655 2_655 ?
C8A C3A C2A 142(3) 2_655 . ?
C7A C3A C2A 53.3(11) 2_655 . ?
C6A C3A C2A 15.8(13) 2_655 . ?
C8A C3A C4A 33(2) 2_655 . ?
C7A C3A C4A 56.4(19) 2_655 . ?
C6A C3A C4A 125(3) 2_655 . ?
C2A C3A C4A 110(2) . . ?
C8A C4A C7A 94(4) 2_655 2_655 ?
C8A C4A C3A 43(3) 2_655 . ?
C7A C4A C3A 50.5(16) 2_655 . ?
C8A C4A C5A 169(5) 2_655 . ?
C7A C4A C5A 76.6(18) 2_655 . ?
C3A C4A C5A 127(2) . . ?
C1A C5A C4A 163(2) 2_655 . ?
C1A C5A C6A 53.0(13) 2_655 . ?
C4A C5A C6A 112.4(19) . . ?
C1A C5A C2A 67.4(12) 2_655 2_655 ?
C4A C5A C2A 97.3(17) . 2_655 ?
C6A C5A C2A 15.5(13) . 2_655 ?
C1A C5A C7A 118.1(17) 2_655 2_655 ?
C4A C5A C7A 46.7(15) . 2_655 ?
C6A C5A C7A 65.7(12) . 2_655 ?
C2A C5A C7A 50.7(11) 2_655 2_655 ?
C2A C6A C1A 134(5) 2_655 2_655 ?
C2A C6A C3A 92(3) 2_655 2_655 ?
C1A C6A C3A 128(3) 2_655 2_655 ?
C2A C6A C7A 44(3) 2_655 . ?
C1A C6A C7A 168(2) 2_655 . ?
C3A C6A C7A 48.8(13) 2_655 . ?
C2A C6A C5A 83(4) 2_655 . ?
C1A C6A C5A 57.0(17) 2_655 . ?
C3A C6A C5A 175(3) 2_655 . ?
C7A C6A C5A 126(2) . . ?
C2A C6A C7A 24(5) 2_655 2_655 ?
C1A C6A C7A 120(2) 2_655 2_655 ?
C3A C6A C7A 111(2) 2_655 2_655 ?
C7A C6A C7A 62.8(16) . 2_655 ?
C5A C6A C7A 63.7(9) . 2_655 ?
C3A C7A C2A 75.2(17) 2_655 2_655 ?
C3A C7A C4A 73.1(15) 2_655 2_655 ?
C2A C7A C4A 148(3) 2_655 2_655 ?
C3A C7A C2A 169(3) 2_655 . ?
C2A C7A C2A 99.3(18) 2_655 . ?
C4A C7A C2A 112.5(18) 2_655 . ?
C3A C7A C6A 62.3(13) 2_655 . ?
C2A C7A C6A 13.2(15) 2_655 . ?
C4A C7A C6A 135(2) 2_655 . ?
C2A C7A C6A 112(2) . . ?
C3A C7A C8A 42(2) 2_655 . ?
C2A C7A C8A 117(3) 2_655 . ?
C4A C7A C8A 31.5(19) 2_655 . ?
C2A C7A C8A 143(2) . . ?
C6A C7A C8A 104(3) . . ?
C3A C7A C7A 128(2) 2_655 2_655 ?
C2A C7A C7A 54.0(12) 2_655 2_655 ?
C4A C7A C7A 158(3) 2_655 2_655 ?
C2A C7A C7A 45.3(14) . 2_655 ?
C6A C7A C7A 66.5(15) . 2_655 ?
C8A C7A C7A 169(3) . 2_655 ?
C3A C7A C5A 129.5(16) 2_655 2_655 ?
C2A C7A C5A 155(2) 2_655 2_655 ?
C4A C7A C5A 56.7(10) 2_655 2_655 ?
C2A C7A C5A 56.0(12) . 2_655 ?
C6A C7A C5A 167.3(19) . 2_655 ?
C8A C7A C5A 88.0(17) . 2_655 ?
C7A C7A C5A 101.2(19) 2_655 2_655 ?
C3A C7A C6A 175(3) 2_655 2_655 ?
C2A C7A C6A 104.6(16) 2_655 2_655 ?
C4A C7A C6A 107.3(18) 2_655 2_655 ?
C2A C7A C6A 6.6(13) . 2_655 ?
C6A C7A C6A 117.2(16) . 2_655 ?
C8A C7A C6A 138.5(19) . 2_655 ?
C7A C7A C6A 50.8(11) 2_655 2_655 ?
C5A C7A C6A 50.6(10) 2_655 2_655 ?
C4A C8A C3A 104(3) 2_655 2_655 ?
C4A C8A C7A 55(3) 2_655 . ?
C3A C8A C7A 49.2(17) 2_655 . ?

loop_
_geom_bond_atom_site_label_1
_geom_bond_atom_site_label_2
_geom_bond_distance
_geom_bond_site_symmetry_2
_geom_bond_publ_flag
Cu1 O2 1.975(3) . ?
Cu1 O2 1.975(3) 2_656 ?
Cu1 O1 2.005(3) 2_656 ?
Cu1 O1 2.005(3) . ?
Cu1 O01 2.205(3) 2_656 ?
Cu1 O01 2.205(3) . ?
O1 C2 1.256(5) . ?
C1 F2 1.281(7) . ?
C1 F1 1.296(7) . ?
C1 F3 1.309(7) . ?
C1 C2 1.502(7) . ?
C2 C3 1.367(7) . ?
C3 C4 1.363(7) . ?
C4 O2 1.237(5) . ?
C4 C5 1.519(7) . ?
C5 F6 1.299(7) . ?
C5 F4 1.300(7) . ?
C5 F5 1.303(7) . ?
Cu2 O4 1.934(3) . ?
Cu2 O4 1.935(3) 2_545 ?
Cu2 O3 1.975(3) . ?
Cu2 O3 1.975(3) 2_545 ?
Cu2 N3 2.376(4) 2_545 ?
Cu2 N3 2.376(4) . ?
O3 C7 1.244(6) . ?
C6 F7 1.201(7) . ?
C6 F9 1.221(8) . ?
C6 F8 1.310(10) . ?
C6 C7 1.474(8) . ?
C7 C8 1.378(7) . ?
C8 C9 1.352(8) . ?
C9 O4 1.240(6) . ?
C9 C10 1.518(7) . ?
C10 F12 1.294(7) . ?
C10 F11 1.304(7) . ?
C10 F10 1.306(6) . ?
O01 N1 1.291(5) . ?
N1 C07 1.301(6) . ?
N1 C01 1.483(5) . ?
C01 C03 1.499(7) . ?
C01 C02 1.511(7) . ?
C01 C04 1.550(7) . ?
C04 C06 1.492(7) . ?
C04 N2 1.493(6) . ?
C04 C05 1.528(8) . ?
N2 O02 1.250(5) . ?
N2 C07 1.339(6) . ?
C07 C08 1.431(6) . ?
C08 C010 1.363(7) . ?
C08 C09 1.401(7) . ?
C09 N3 1.316(6) . ?
N3 N4 1.346(6) . ?
N4 C010 1.329(6) . ?
N4 C041 1.445(6) . ?
C041 C042 1.421(8) . ?
C042 C043 1.497(7) . ?
C043 C044 1.440(10) . ?
C1A C6A 1.19(2) 2_655 ?
C1A C5A 1.25(3) 2_655 ?
C1A C2A 1.484(10) . ?
C2A C6A 0.38(3) 2_655 ?
C2A C7A 1.16(2) 2_655 ?
C2A C7A 1.32(3) . ?
C2A C3A 1.396(10) . ?
C2A C5A 1.41(3) 2_655 ?
C2A C2A 1.89(4) 2_655 ?
C3A C8A 0.99(5) 2_655 ?
C3A C7A 1.13(3) 2_655 ?
C3A C6A 1.33(2) 2_655 ?
C3A C4A 1.400(10) . ?
C4A C8A 0.78(4) 2_655 ?
C4A C7A 1.22(3) 2_655 ?
C4A C5A 1.401(10) . ?
C5A C1A 1.25(3) 2_655 ?
C5A C6A 1.404(10) . ?
C5A C2A 1.41(3) 2_655 ?
C5A C7A 1.63(3) 2_655 ?
C6A C2A 0.38(3) 2_655 ?
C6A C1A 1.19(2) 2_655 ?
C6A C3A 1.33(2) 2_655 ?
C6A C7A 1.400(10) . ?
C6A C7A 1.66(3) 2_655 ?
C7A C3A 1.13(3) 2_655 ?
C7A C2A 1.16(2) 2_655 ?
C7A C4A 1.22(3) 2_655 ?
C7A C8A 1.491(10) . ?
C7A C7A 1.61(4) 2_655 ?
C7A C5A 1.63(3) 2_655 ?
C7A C6A 1.66(3) 2_655 ?
C8A C4A 0.78(4) 2_655 ?
C8A C3A 0.99(5) 2_655 ?
